data_7206727
loop_
_publ_author_name
'Nazarenko, Alexander Y.'
'Nemykin, Victor N.'

_publ_section_title
;
 Crystal data behind efficient cesium recognition: triphenylcyanoborates
 of potassium, rubidium, and cesium
;
_journal_issue 21
_journal_name_full CrystEngComm
_journal_page_first 6352
_journal_paper_doi 10.1039/c1ce05723e
_journal_volume 13
_journal_year 2011
_chemical_formula_sum 'C19 H16 B K N O0.5'
_chemical_formula_weight 316.24
_chemical_name_systematic
;
potassium triphenylcyanoborate
;
_space_group_IT_number 114
_symmetry_cell_setting tetragonal
_symmetry_space_group_name_Hall 'P -4 2n'
_symmetry_space_group_name_H-M 'P -4 21 c'
_atom_sites_solution_hydrogens geom
_atom_sites_solution_primary direct
_atom_sites_solution_secondary difmap
_audit_creation_method SHELXL-97
_cell_angle_alpha 90.00
_cell_angle_beta 90.00
_cell_angle_gamma 90.00
_cell_formula_units_Z 8
_cell_length_a 17.1789(16)
_cell_length_b 17.1789(16)
_cell_length_c 11.4979(10)
_cell_measurement_reflns_used 8523
_cell_measurement_temperature 297(2)
_cell_measurement_theta_max 25.05
_cell_measurement_theta_min 2.37
_cell_volume 3393.2(5)
_computing_cell_refinement 'APEX2 (Bruker, 2010); SAINT (Bruker, 2009)'
_computing_data_collection 'GIS (Bruker)'
_computing_data_reduction 'SAINT (Bruker, 2009); XPREP (Sheldrick, 2008)'
_computing_molecular_graphics 'ORTEP-3 for Windows'
_computing_publication_material 'PLATON (Spek, 2003)'
_computing_structure_refinement 'SHELXL-97 (Sheldrick, 1997)'
_computing_structure_solution 'SHELXS-97 (Sheldrick, 1990)'
_diffrn_ambient_temperature 297(2)
_diffrn_measured_fraction_theta_full 0.998
_diffrn_measured_fraction_theta_max 0.998
_diffrn_measurement_device_type 'Bruker SMART X2S'
_diffrn_measurement_method '\w scans'
_diffrn_radiation_monochromator 'doubly curved silicon crystal'
_diffrn_radiation_source 'XOS X-beam microfocus source'
_diffrn_radiation_type MoK\a
_diffrn_radiation_wavelength 0.71073
_diffrn_reflns_av_R_equivalents 0.0404
_diffrn_reflns_av_sigmaI/netI 0.0237
_diffrn_reflns_limit_h_max 20
_diffrn_reflns_limit_h_min -17
_diffrn_reflns_limit_k_max 20
_diffrn_reflns_limit_k_min -20
_diffrn_reflns_limit_l_max 12
_diffrn_reflns_limit_l_min -13
_diffrn_reflns_number 21626
_diffrn_reflns_theta_full 25.05
_diffrn_reflns_theta_max 25.05
_diffrn_reflns_theta_min 2.37
_exptl_absorpt_coefficient_mu 0.311
_exptl_absorpt_correction_T_max 0.9611
_exptl_absorpt_correction_T_min 0.7710
_exptl_absorpt_correction_type multi-scan
_exptl_absorpt_process_details 'Sheldrick, G. M. (2008) SADABS. University of G\"ottingen, Germany.'
_exptl_crystal_colour colourless
_exptl_crystal_density_diffrn 1.238
_exptl_crystal_density_method 'not measured'
_exptl_crystal_description block
_exptl_crystal_F_000 1320
_exptl_crystal_size_max 0.51
_exptl_crystal_size_mid 0.30
_exptl_crystal_size_min 0.13
_refine_diff_density_max 0.194
_refine_diff_density_min -0.112
_refine_diff_density_rms 0.026
_refine_ls_abs_structure_details 'Flack H D (1983), Acta Cryst. A39, 876-881'
_refine_ls_abs_structure_Flack -0.01(4)
_refine_ls_extinction_method none
_refine_ls_goodness_of_fit_ref 1.033
_refine_ls_hydrogen_treatment mixed
_refine_ls_matrix_type full
_refine_ls_number_parameters 222
_refine_ls_number_reflns 3004
_refine_ls_number_restraints 1
_refine_ls_restrained_S_all 1.033
_refine_ls_R_factor_all 0.0375
_refine_ls_R_factor_gt 0.0310
_refine_ls_shift/su_max 0.002
_refine_ls_shift/su_mean 0.000
_refine_ls_structure_factor_coef Fsqd
_refine_ls_weighting_details 'calc w=1/[\s^2^(Fo^2^)+(0.0391P)^2^+0.4480P] where P=(Fo^2^+2Fc^2^)/3'
_refine_ls_weighting_scheme calc
_refine_ls_wR_factor_gt 0.0733
_refine_ls_wR_factor_ref 0.0767
_reflns_number_gt 2706
_reflns_number_total 3004
_reflns_threshold_expression >2sigma(I)
_cod_data_source_file c1ce05723e.txt
_cod_data_source_block K
_cod_depositor_comments
;

2018-03-15
Z value and formula fixed to values more according to usual
chemical conventions.                 miguel
;
_cod_original_formula_sum 'C38 H32 B2 K2 N2 O'
_cod_original_formula_weight 632.48
_cod_original_formula_moiety 'C38 H32 B2 K2 N2 O'
_cod_original_formula_units_Z 4
_cod_original_sg_symbol_Hall P-42n
_cod_original_sg_symbol_H-M P-421c
_cod_database_code 7206727

loop_
_symmetry_equiv_pos_as_xyz
'x, y, z'
'y, -x, -z'
'-x, -y, z'
'-y, x, -z'
'x+1/2, -y+1/2, -z+1/2'
'-y+1/2, -x+1/2, z+1/2'
'-x+1/2, y+1/2, -z+1/2'
'y+1/2, x+1/2, z+1/2'

loop_
_atom_site_label
_atom_site_type_symbol
_atom_site_fract_x
_atom_site_fract_y
_atom_site_fract_z
_atom_site_U_iso_or_equiv
_atom_site_adp_type
_atom_site_occupancy
_atom_site_symmetry_multiplicity
_atom_site_calc_flag
_atom_site_refinement_flags
K1 K 0.35923(3) 1.03542(3) 0.34995(4) 0.05653(15) Uani 1 1 d .
O1 O 0.5000 1.0000 0.4859(2) 0.0851(8) Uani 1 2 d SD
H1A H 0.477(2) 0.9695(19) 0.534(3) 0.128 Uiso 1 1 d D
N1 N 0.42443(13) 0.92976(11) 0.2051(2) 0.0740(6) Uani 1 1 d .
C1 C 0.45561(11) 0.87077(11) 0.20473(17) 0.0445(4) Uani 1 1 d .
C11 C 0.47912(10) 0.75109(10) 0.07021(16) 0.0356(4) Uani 1 1 d .
C12 C 0.40956(12) 0.76683(13) 0.01081(18) 0.0486(5) Uani 1 1 d .
H12A H 0.3736(9) 0.8013(9) 0.0447(9) 0.058 Uiso 1 1 d R
C13 C 0.39177(16) 0.73386(17) -0.0950(2) 0.0695(7) Uani 1 1 d .
H13A H 0.3446(13) 0.7467(4) -0.1325(10) 0.083 Uiso 1 1 d R
C14 C 0.44210(18) 0.68256(16) -0.1460(2) 0.0771(8) Uani 1 1 d .
H14A H 0.4302(4) 0.6601(8) -0.216(2) 0.093 Uiso 1 1 d R
C15 C 0.51084(18) 0.66529(15) -0.0908(2) 0.0708(7) Uani 1 1 d .
H15A H 0.5451(11) 0.6309(11) -0.1245(10) 0.085 Uiso 1 1 d R
C16 C 0.52912(13) 0.69919(12) 0.01507(19) 0.0509(5) Uani 1 1 d .
H16A H 0.5789(12) 0.6862(3) 0.0523(9) 0.061 Uiso 1 1 d R
C21 C 0.59202(10) 0.80276(11) 0.21641(16) 0.0383(4) Uani 1 1 d .
C22 C 0.63321(11) 0.77234(11) 0.3090(2) 0.0487(5) Uani 1 1 d .
H22A H 0.6057(7) 0.7415(8) 0.3665(15) 0.058 Uiso 1 1 d R
C23 C 0.71331(12) 0.78440(13) 0.3230(2) 0.0642(7) Uani 1 1 d .
H23A H 0.7402(7) 0.7626(6) 0.3892(18) 0.077 Uiso 1 1 d R
C24 C 0.75330(13) 0.82729(15) 0.2421(3) 0.0677(7) Uani 1 1 d .
H24A H 0.8094(15) 0.8347(2) 0.2501(3) 0.081 Uiso 1 1 d R
C25 C 0.71428(13) 0.85978(16) 0.1499(2) 0.0720(7) Uani 1 1 d .
H25A H 0.7406(8) 0.8890(10) 0.0963(17) 0.086 Uiso 1 1 d R
C26 C 0.63454(12) 0.84812(14) 0.13829(19) 0.0589(6) Uani 1 1 d .
H26A H 0.6070(7) 0.8729(6) 0.0723(17) 0.071 Uiso 1 1 d R
C31 C 0.46402(9) 0.73340(10) 0.30309(16) 0.0372(4) Uani 1 1 d .
C32 C 0.46488(10) 0.65201(11) 0.29549(19) 0.0457(4) Uani 1 1 d .
H32A H 0.4830(4) 0.6281(6) 0.2263(16) 0.055 Uiso 1 1 d R
C33 C 0.43967(12) 0.60538(14) 0.3875(2) 0.0598(6) Uani 1 1 d .
H33A H 0.44021(12) 0.5491(14) 0.3794(3) 0.072 Uiso 1 1 d R
C34 C 0.41416(12) 0.63820(16) 0.4893(2) 0.0657(7) Uani 1 1 d .
H34A H 0.3964(5) 0.6044(9) 0.5552(18) 0.079 Uiso 1 1 d R
C35 C 0.41324(14) 0.71789(17) 0.5001(2) 0.0701(7) Uani 1 1 d .
H35A H 0.3967(5) 0.7401(8) 0.567(2) 0.084 Uiso 1 1 d R
C36 C 0.43769(13) 0.76383(14) 0.40845(19) 0.0545(5) Uani 1 1 d .
H36A H 0.43650(13) 0.8192(14) 0.4177(3) 0.065 Uiso 1 1 d R
B1 B 0.49831(12) 0.78709(11) 0.19802(18) 0.0355(4) Uani 1 1 d .

loop_
_atom_site_aniso_label
_atom_site_aniso_U_11
_atom_site_aniso_U_22
_atom_site_aniso_U_33
_atom_site_aniso_U_23
_atom_site_aniso_U_13
_atom_site_aniso_U_12
K1 0.0668(3) 0.0521(3) 0.0507(3) 0.0020(2) 0.0079(2) 0.0050(2)
O1 0.0786(18) 0.120(2) 0.0565(16) 0.000 0.000 -0.0074(15)
N1 0.0919(14) 0.0451(10) 0.0848(15) -0.0029(10) 0.0210(12) 0.0149(10)
C1 0.0462(10) 0.0429(11) 0.0445(10) 0.0002(9) 0.0079(9) -0.0015(9)
C11 0.0328(9) 0.0359(9) 0.0382(10) 0.0047(8) 0.0001(7) -0.0060(7)
C12 0.0392(10) 0.0575(12) 0.0491(12) 0.0053(10) -0.0021(9) -0.0066(9)
C13 0.0647(15) 0.0897(19) 0.0540(14) 0.0075(14) -0.0215(12) -0.0262(14)
C14 0.103(2) 0.0859(18) 0.0426(12) -0.0116(14) -0.0087(15) -0.0369(17)
C15 0.0940(19) 0.0568(13) 0.0616(15) -0.0166(12) 0.0195(15) -0.0073(13)
C16 0.0525(12) 0.0473(11) 0.0530(12) -0.0074(10) 0.0023(10) 0.0016(9)
C21 0.0355(9) 0.0432(10) 0.0362(10) -0.0072(8) 0.0045(8) -0.0064(8)
C22 0.0395(10) 0.0444(10) 0.0622(13) 0.0041(9) -0.0070(9) -0.0019(8)
C23 0.0403(11) 0.0575(13) 0.0947(19) -0.0053(13) -0.0161(13) 0.0056(10)
C24 0.0320(10) 0.0778(16) 0.0933(19) -0.0304(15) 0.0057(12) -0.0095(11)
C25 0.0557(13) 0.1048(19) 0.0556(13) -0.0213(15) 0.0220(13) -0.0392(14)
C26 0.0542(12) 0.0854(15) 0.0372(11) -0.0023(11) 0.0026(10) -0.0270(11)
C31 0.0264(8) 0.0449(10) 0.0403(10) 0.0065(8) -0.0028(8) -0.0034(7)
C32 0.0354(9) 0.0473(10) 0.0545(11) 0.0083(10) -0.0040(9) -0.0028(9)
C33 0.0405(11) 0.0535(12) 0.0854(18) 0.0283(12) -0.0095(11) -0.0031(9)
C34 0.0429(11) 0.0870(18) 0.0672(15) 0.0420(15) 0.0074(11) 0.0029(12)
C35 0.0655(15) 0.095(2) 0.0501(14) 0.0197(13) 0.0170(12) 0.0105(14)
C36 0.0549(12) 0.0588(13) 0.0498(12) 0.0082(10) 0.0116(10) 0.0010(10)
B1 0.0313(9) 0.0367(10) 0.0384(11) 0.0013(9) 0.0003(9) -0.0017(8)

loop_
_atom_type_symbol
_atom_type_description
_atom_type_scat_dispersion_real
_atom_type_scat_dispersion_imag
_atom_type_scat_source
C C 0.0033 0.0016 'International Tables Vol C Tables 4.2.6.8 and 6.1.1.4'
H H 0.0000 0.0000 'International Tables Vol C Tables 4.2.6.8 and 6.1.1.4'
B B 0.0013 0.0007 'International Tables Vol C Tables 4.2.6.8 and 6.1.1.4'
K K 0.2009 0.2494 'International Tables Vol C Tables 4.2.6.8 and 6.1.1.4'
N N 0.0061 0.0033 'International Tables Vol C Tables 4.2.6.8 and 6.1.1.4'
O O 0.0106 0.0060 'International Tables Vol C Tables 4.2.6.8 and 6.1.1.4'

loop_
_geom_angle_atom_site_label_1
_geom_angle_atom_site_label_2
_geom_angle_atom_site_label_3
_geom_angle
N1 C1 B1 177.3(2)
C16 C11 C12 115.32(19)
C16 C11 B1 122.00(16)
C12 C11 B1 122.60(17)
C13 C12 C11 122.7(2)
C13 C12 H12A 118.6
C11 C12 H12A 118.6
C14 C13 C12 120.3(2)
C14 C13 H13A 119.9
C12 C13 H13A 119.9
C13 C14 C15 119.0(2)
C13 C14 H14A 120.5
C15 C14 H14A 120.5
C14 C15 C16 120.7(3)
C14 C15 H15A 119.7
C16 C15 H15A 119.7
C15 C16 C11 122.0(2)
C15 C16 H16A 119.0
C11 C16 H16A 119.0
C22 C21 C26 116.06(18)
C22 C21 B1 122.57(16)
C26 C21 B1 121.37(18)
C21 C22 C23 122.4(2)
C21 C22 H22A 118.8
C23 C22 H22A 118.8
C24 C23 C22 119.6(2)
C24 C23 H23A 120.2
C22 C23 H23A 120.2
C23 C24 C25 119.8(2)
C23 C24 H24A 120.1
C25 C24 H24A 120.1
C24 C25 C26 119.8(2)
C24 C25 H25A 120.1
C26 C25 H25A 120.1
C25 C26 C21 122.3(2)
C25 C26 H26A 118.9
C21 C26 H26A 118.9
C36 C31 C32 115.57(18)
C36 C31 B1 123.28(17)
C32 C31 B1 120.98(17)
C33 C32 C31 121.5(2)
C33 C32 H32A 119.3
C31 C32 H32A 119.3
C34 C33 C32 120.7(2)
C34 C33 H33A 119.7
C32 C33 H33A 119.7
C33 C34 C35 119.4(2)
C33 C34 H34A 120.3
C35 C34 H34A 120.3
C34 C35 C36 119.7(3)
C34 C35 H35A 120.1
C36 C35 H35A 120.1
C35 C36 C31 123.2(2)
C35 C36 H36A 118.4
C31 C36 H36A 118.4
C1 B1 C11 106.81(15)
C1 B1 C31 107.70(15)
C11 B1 C31 112.38(14)
C1 B1 C21 107.01(15)
C11 B1 C21 112.09(15)
C31 B1 C21 110.53(15)

loop_
_geom_bond_atom_site_label_1
_geom_bond_atom_site_label_2
_geom_bond_distance
O1 H1A 0.852(18)
N1 C1 1.146(3)
C1 B1 1.616(3)
C11 C16 1.391(3)
C11 C12 1.403(3)
C11 B1 1.628(3)
C12 C13 1.376(3)
C12 H12A 0.9407
C13 C14 1.367(4)
C13 H13A 0.9442
C14 C15 1.373(4)
C14 H14A 0.9122
C15 C16 1.386(3)
C15 H15A 0.9183
C16 H16A 0.9814
C21 C22 1.381(3)
C21 C26 1.396(3)
C21 B1 1.646(3)
C22 C23 1.401(3)
C22 H22A 0.9698
C23 C24 1.371(4)
C23 H23A 0.9659
C24 C25 1.373(4)
C24 H24A 0.9761
C25 C26 1.391(3)
C25 H25A 0.9152
C26 H26A 0.9904
C31 C36 1.395(3)
C31 C32 1.401(3)
C31 B1 1.630(3)
C32 C33 1.396(3)
C32 H32A 0.9482
C33 C34 1.371(3)
C33 H33A 0.9714
C34 C35 1.375(4)
C34 H34A 1.0020
C35 C36 1.382(3)
C35 H35A 0.9031
C36 H36A 0.9566

loop_
_geom_torsion_atom_site_label_1
_geom_torsion_atom_site_label_2
_geom_torsion_atom_site_label_3
_geom_torsion_atom_site_label_4
_geom_torsion
C16 C11 C12 C13 -0.4(3)
B1 C11 C12 C13 -177.16(19)
C11 C12 C13 C14 1.0(3)
C12 C13 C14 C15 -0.8(4)
C13 C14 C15 C16 0.1(4)
C14 C15 C16 C11 0.5(4)
C12 C11 C16 C15 -0.4(3)
B1 C11 C16 C15 176.44(19)
C26 C21 C22 C23 -1.5(3)
B1 C21 C22 C23 178.56(19)
C21 C22 C23 C24 -0.5(3)
C22 C23 C24 C25 1.7(4)
C23 C24 C25 C26 -0.9(4)
C24 C25 C26 C21 -1.3(4)
C22 C21 C26 C25 2.4(3)
B1 C21 C26 C25 -177.7(2)
C36 C31 C32 C33 1.0(3)
B1 C31 C32 C33 176.40(17)
C31 C32 C33 C34 -0.9(3)
C32 C33 C34 C35 0.3(3)
C33 C34 C35 C36 0.2(4)
C34 C35 C36 C31 -0.1(4)
C32 C31 C36 C35 -0.5(3)
B1 C31 C36 C35 -175.8(2)
C16 C11 B1 C1 152.36(17)
C12 C11 B1 C1 -31.1(2)
C16 C11 B1 C31 -89.7(2)
C12 C11 B1 C31 86.8(2)
C16 C11 B1 C21 35.5(2)
C12 C11 B1 C21 -147.95(17)
C36 C31 B1 C1 -30.1(2)
C32 C31 B1 C1 154.82(16)
C36 C31 B1 C11 -147.46(18)
C32 C31 B1 C11 37.5(2)
C36 C31 B1 C21 86.5(2)
C32 C31 B1 C21 -88.6(2)
C22 C21 B1 C1 117.71(19)
C26 C21 B1 C1 -62.2(2)
C22 C21 B1 C11 -125.51(18)
C26 C21 B1 C11 54.6(2)
C22 C21 B1 C31 0.7(2)
C26 C21 B1 C31 -179.21(18)
